data_7225106
loop_
_publ_author_name
'Yawer, Mohd'
'Kariem, Mukaddus'
'Sood, Puneet'
'Sheikh, Haq Nawaz'

_publ_section_title
;
 Lanthanide-based entangled coordination polymers connected by
 thiophene-2,5-dicarboxylate: solvothermal syntheses, crystal structures,
 luminescence and magnetic properties
;
_journal_issue 20
_journal_name_full CrystEngComm
_journal_page_first 3617
_journal_paper_doi 10.1039/C6CE00321D
_journal_volume 18
_journal_year 2016
_chemical_formula_moiety 'C28 H28 Dy2 N2 O14 S3, O'
_chemical_formula_sum 'C28 H28 Dy2 N2 O15 S3'
_chemical_formula_weight 1053.70
_chemical_name_systematic
;
 ? 
;
_space_group_crystal_system monoclinic
_space_group_IT_number 13
_space_group_name_Hall '-P 2yc'
_space_group_name_H-M_alt 'P 1 2/c 1'
_symmetry_space_group_name_Hall '-P 2yc'
_symmetry_space_group_name_H-M 'P 1 2/c 1'
_atom_sites_solution_hydrogens geom
_atom_sites_solution_primary direct
_atom_sites_solution_secondary difmap
_audit_creation_date 2015-06-19
_audit_creation_method
;
  Olex2 1.2-ac2
  (compiled 2012.03.27 svn.r2268, GUI svn.r4156)
;
_audit_update_record
;
2015-09-01 deposited with the CCDC.
2016-04-13 downloaded from the CCDC.
;
_cell_angle_alpha 90.00
_cell_angle_beta 110.426(3)
_cell_angle_gamma 90.00
_cell_formula_units_Z 4
_cell_length_a 17.3358(4)
_cell_length_b 11.6348(2)
_cell_length_c 18.3198(4)
_cell_measurement_reflns_used 5924
_cell_measurement_temperature 150.00(10)
_cell_measurement_theta_max 28.0740
_cell_measurement_theta_min 2.2210
_cell_volume 3462.74(14)
_computing_cell_refinement
;
CrysAlisPro, Agilent Technologies,
Version 1.171.37.33d (release 23-04-2014 CrysAlis171 .NET)
(compiled Apr 23 2014,17:37:27)
;
_computing_data_collection
;
CrysAlisPro, Agilent Technologies,
Version 1.171.37.33d (release 23-04-2014 CrysAlis171 .NET)
(compiled Apr 23 2014,17:37:27)
;
_computing_data_reduction
;
CrysAlisPro, Agilent Technologies,
Version 1.171.37.33d (release 23-04-2014 CrysAlis171 .NET)
(compiled Apr 23 2014,17:37:27)
;
_computing_molecular_graphics
;
O. V. Dolomanov, L. J. Bourhis, R. J. Gildea, J. A. K. Howard and H. Puschmann,
OLEX2: a complete structure solution, refinement and analysis program.
J. Appl. Cryst. (2009). 42, 339-341.
;
_computing_publication_material
;
O. V. Dolomanov, L. J. Bourhis, R. J. Gildea, J. A. K. Howard and H. Puschmann,
OLEX2: a complete structure solution, refinement and analysis program.
J. Appl. Cryst. (2009). 42, 339-341.
;
_computing_structure_refinement
;
SHELXL, G.M. Sheldrick, Acta Cryst.
(2008). A64, 112-122
;
_computing_structure_solution
;
SHELXS, G.M. Sheldrick, Acta Cryst.
(2008). A64, 112-122
;
_diffrn_ambient_environment N~2~
_diffrn_ambient_temperature 150.00(10)
_diffrn_detector 'CCD plate'
_diffrn_detector_area_resol_mean 7.9987
_diffrn_detector_type Eos
_diffrn_measured_fraction_theta_full 0.9865
_diffrn_measured_fraction_theta_max 0.9865
_diffrn_measurement_details
;
  1 omega   -2.00  103.00   1.0000    2.1600
omega____ theta____ kappa____ phi______ frames
    -       26.8824   57.0000  120.0000 105

  2 omega  -16.00   98.00   1.0000    2.1600
omega____ theta____ kappa____ phi______ frames
    -       26.8824   37.0000  -90.0000 114
;
_diffrn_measurement_device 'four-circle diffractometer'
_diffrn_measurement_device_type 'SuperNova, Dual, Cu at zero, Eos'
_diffrn_measurement_method '\w scans'
_diffrn_orient_matrix_UB_11 -0.0343991000
_diffrn_orient_matrix_UB_12 -0.0285694000
_diffrn_orient_matrix_UB_13 0.0040909000
_diffrn_orient_matrix_UB_21 -0.0018372000
_diffrn_orient_matrix_UB_22 -0.0369492000
_diffrn_orient_matrix_UB_23 -0.0313571000
_diffrn_orient_matrix_UB_31 0.0268394000
_diffrn_orient_matrix_UB_32 -0.0391807000
_diffrn_orient_matrix_UB_33 0.0265870000
_diffrn_radiation_monochromator mirror
_diffrn_radiation_probe x-ray
_diffrn_radiation_type 'Mo K\a'
_diffrn_radiation_wavelength 0.71073
_diffrn_reflns_av_R_equivalents 0.0245
_diffrn_reflns_av_unetI/netI 0.0470
_diffrn_reflns_limit_h_max 8
_diffrn_reflns_limit_h_min -22
_diffrn_reflns_limit_k_max 14
_diffrn_reflns_limit_k_min -12
_diffrn_reflns_limit_l_max 23
_diffrn_reflns_limit_l_min -23
_diffrn_reflns_number 11454
_diffrn_reflns_theta_full 28.22
_diffrn_reflns_theta_max 28.22
_diffrn_reflns_theta_min 2.11
_diffrn_source 'SuperNova (Mo) X-ray Source'
_exptl_absorpt_coefficient_mu 4.535
_exptl_absorpt_correction_T_max 0.555
_exptl_absorpt_correction_T_min 0.500
_exptl_absorpt_correction_type gaussian
_exptl_absorpt_process_details
;
CrysAlisPro, Agilent Technologies,
Version 1.171.37.33d (release 23-04-2014 CrysAlis171 .NET)
(compiled Apr 23 2014,17:37:27)
Numerical absorption correction based on gaussian integration over
            a multifaceted crystal model
Empirical absorption correction using spherical harmonics,
 implemented in SCALE3 ABSPACK scaling algorithm.
;
_exptl_crystal_density_diffrn 2.021
_exptl_crystal_density_method 'not measured'
_exptl_crystal_F_000 2040
_exptl_crystal_size_max 0.2213
_exptl_crystal_size_mid 0.2001
_exptl_crystal_size_min 0.1842
_refine_diff_density_max 1.315
_refine_diff_density_min -1.100
_refine_diff_density_rms 0.153
_refine_ls_extinction_method none
_refine_ls_goodness_of_fit_ref 1.045
_refine_ls_hydrogen_treatment mixed
_refine_ls_matrix_type full
_refine_ls_number_parameters 453
_refine_ls_number_reflns 7508
_refine_ls_number_restraints 0
_refine_ls_restrained_S_all 1.045
_refine_ls_R_factor_all 0.0384
_refine_ls_R_factor_gt 0.0327
_refine_ls_shift/su_max 0.004
_refine_ls_shift/su_mean 0.000
_refine_ls_structure_factor_coef Fsqd
_refine_ls_weighting_details 'calc w=1/[\s^2^(Fo^2^)+(0.0240P)^2^+4.7523P] where P=(Fo^2^+2Fc^2^)/3'
_refine_ls_weighting_scheme calc
_refine_ls_wR_factor_gt 0.0733
_refine_ls_wR_factor_ref 0.0775
_reflns_number_gt 6586
_reflns_number_total 7508
_reflns_threshold_expression >2sigma(I)
_cod_data_source_file c6ce00321d2.cif
_cod_data_source_block b26_lt_mo
_cod_depositor_comments 'Adding full bibliography for 7225101--7225109.cif.'
_cod_original_cell_volume 3462.74(13)
_cod_database_code 7225106
_chemical_oxdiff_formula 'C112 H112 Dy8 N8 O60 S12 '
_reflns_odcompleteness_completeness 98.65
_reflns_odcompleteness_iscentric 1
_reflns_odcompleteness_theta 26.32

loop_
_space_group_symop_id
_space_group_symop_operation_xyz
1 'x, y, z'
2 '-x, y, -z+1/2'
3 '-x, -y, -z'
4 'x, -y, z-1/2'

loop_
_atom_site_label
_atom_site_type_symbol
_atom_site_fract_x
_atom_site_fract_y
_atom_site_fract_z
_atom_site_U_iso_or_equiv
_atom_site_adp_type
_atom_site_occupancy
_atom_site_symmetry_multiplicity
_atom_site_calc_flag
_atom_site_refinement_flags
Dy1 Dy -0.001037(11) 1.083247(16) 0.094593(11) 0.00626(6) Uani 1 1 d .
Dy2 Dy 0.502382(11) 0.569607(17) 0.399042(11) 0.00701(6) Uani 1 1 d .
S3 S 0.24476(7) 0.70743(10) 0.11032(6) 0.0114(2) Uani 1 1 d .
S14 S 0.25028(6) 1.20519(10) 0.41012(6) 0.0110(2) Uani 1 1 d .
S25 S 0.26439(7) 0.72660(10) 0.55935(6) 0.0126(2) Uani 1 1 d .
O10 O 0.59467(19) 0.5820(3) 0.33606(18) 0.0159(7) Uani 1 1 d .
O21 O -0.10080(18) 1.0663(3) 0.14837(17) 0.0113(7) Uani 1 1 d .
O9 O 0.40477(18) 0.5373(3) 0.28222(17) 0.0129(7) Uani 1 1 d .
O20 O 0.07788(18) 1.0905(3) 0.22507(17) 0.0127(7) Uani 1 1 d .
O32 O -0.07997(18) 0.9465(3) 0.00646(18) 0.0134(7) Uani 1 1 d .
O35 O 0.5917(2) 0.4136(3) 0.44072(19) 0.0180(7) Uani 1 1 d .
O13 O 0.0716(2) 0.9106(3) 0.12457(18) 0.0185(8) Uani 1 1 d .
O34 O 0.42235(18) 0.6716(3) 0.45477(18) 0.0139(7) Uani 1 1 d .
O36 O -0.01397(19) 1.2740(3) 0.13066(18) 0.0162(7) Uani 1 1 d .
O24 O 0.42380(19) 0.4323(3) 0.43359(19) 0.0161(7) Uani 1 1 d .
O12 O -0.08277(19) 1.1782(3) -0.01959(17) 0.0150(7) Uani 1 1 d .
C19 C 0.1161(2) 1.1112(4) 0.2952(2) 0.0075(8) Uani 1 1 d .
C8 C 0.3757(3) 0.5871(4) 0.2161(3) 0.0108(9) Uani 1 1 d .
O23 O 0.60422(19) 0.6846(3) 0.48406(17) 0.0161(7) Uani 1 1 d .
O31 O 0.11628(19) 0.8179(3) 0.58756(18) 0.0164(7) Uani 1 1 d .
O43 O 0.4759(2) 0.7560(3) 0.33657(19) 0.0203(8) Uani 1 1 d .
N38 N -0.0453(2) 1.4622(3) 0.1131(2) 0.0157(8) Uani 1 1 d .
C15 C 0.1861(3) 1.1925(4) 0.3144(2) 0.0120(9) Uani 1 1 d .
C4 C 0.2993(3) 0.6539(4) 0.2022(2) 0.0106(9) Uani 1 1 d .
C7 C 0.1745(3) 0.7732(4) 0.1444(2) 0.0114(9) Uani 1 1 d .
C26 C 0.2015(3) 0.8390(4) 0.5119(2) 0.0106(9) Uani 1 1 d .
C29 C 0.3236(3) 0.7427(4) 0.5017(3) 0.0122(9) Uani 1 1 d .
O50 O 0.0000 0.8158(5) 0.2500 0.0485(17) Uani 1 2 d S
C5 C 0.2641(3) 0.6859(4) 0.2552(3) 0.0147(10) Uani 1 1 d .
H5 H 0.2845 0.6642 0.3074 0.018 Uiso 1 1 calc R
C11 C 0.1042(3) 0.8407(4) 0.0918(3) 0.0128(9) Uani 1 1 d .
C6 C 0.1934(3) 0.7557(4) 0.2224(3) 0.0162(10) Uani 1 1 d .
H6 H 0.1632 0.7863 0.2509 0.019 Uiso 1 1 calc R
C33 C 0.3904(3) 0.6601(4) 0.5061(3) 0.0129(9) Uani 1 1 d .
C18 C 0.3090(3) 1.3067(4) 0.3852(3) 0.0121(9) Uani 1 1 d .
C22 C 0.3801(3) 0.3548(4) 0.4479(3) 0.0121(9) Uani 1 1 d .
C30 C 0.1287(3) 0.8690(4) 0.5320(2) 0.0103(9) Uani 1 1 d .
C27 C 0.2267(3) 0.8869(4) 0.4554(3) 0.0153(10) Uani 1 1 d .
H27 H 0.2005 0.9484 0.4242 0.018 Uiso 1 1 calc R
C16 C 0.2096(3) 1.2637(4) 0.2667(3) 0.0188(11) Uani 1 1 d .
H16 H 0.1822 1.2684 0.2132 0.023 Uiso 1 1 calc R
C37 C -0.0631(3) 1.3520(4) 0.0994(3) 0.0150(10) Uani 1 1 d .
H37 H -0.1148 1.3321 0.0646 0.018 Uiso 1 1 calc R
C17 C 0.2799(3) 1.3294(4) 0.3071(3) 0.0194(11) Uani 1 1 d .
H17 H 0.3037 1.3823 0.2833 0.023 Uiso 1 1 calc R
C28 C 0.2967(3) 0.8320(4) 0.4503(3) 0.0150(10) Uani 1 1 d .
H28 H 0.3222 0.8539 0.4155 0.018 Uiso 1 1 calc R
C39 C 0.0368(3) 1.4958(4) 0.1631(3) 0.0217(11) Uani 1 1 d .
H39A H 0.0553 1.4447 0.2076 0.026 Uiso 1 1 calc R
H39B H 0.0350 1.5732 0.1822 0.026 Uiso 1 1 calc R
C41 C -0.1075(3) 1.5506(4) 0.0776(3) 0.0234(12) Uani 1 1 d .
H41A H -0.1510 1.5177 0.0336 0.028 Uiso 1 1 calc R
H41B H -0.0824 1.6126 0.0582 0.028 Uiso 1 1 calc R
C40 C 0.0972(3) 1.4918(5) 0.1204(3) 0.0311(13) Uani 1 1 d .
H40A H 0.0813 1.5467 0.0787 0.047 Uiso 1 1 calc R
H40B H 0.0973 1.4161 0.0995 0.047 Uiso 1 1 calc R
H40C H 0.1513 1.5098 0.1558 0.047 Uiso 1 1 calc R
C42 C -0.1439(4) 1.5983(5) 0.1353(3) 0.0349(15) Uani 1 1 d .
H42A H -0.1860 1.6533 0.1097 0.052 Uiso 1 1 calc R
H42B H -0.1015 1.6352 0.1773 0.052 Uiso 1 1 calc R
H42C H -0.1675 1.5368 0.1556 0.052 Uiso 1 1 calc R
N45 N 0.4355(4) 0.9441(4) 0.3344(3) 0.0506(16) Uani 1 1 d .
C44 C 0.4748(5) 0.8497(5) 0.3684(4) 0.0481(18) Uani 1 1 d .
H44 H 0.5044 0.8543 0.4215 0.058 Uiso 1 1 calc R
C46 C 0.3923(5) 0.9464(6) 0.2473(5) 0.063(2) Uani 1 1 d .
H46A H 0.4288 0.9815 0.2239 0.076 Uiso 1 1 calc R
H46B H 0.3827 0.8678 0.2287 0.076 Uiso 1 1 calc R
C49 C 0.4849(5) 1.1449(7) 0.3584(6) 0.088(3) Uani 1 1 d .
H49A H 0.4540 1.1704 0.3066 0.132 Uiso 1 1 calc R
H49B H 0.5381 1.1187 0.3604 0.132 Uiso 1 1 calc R
H49C H 0.4914 1.2074 0.3942 0.132 Uiso 1 1 calc R
C48 C 0.4407(7) 1.0499(7) 0.3799(6) 0.098(4) Uani 1 1 d .
H48A H 0.4682 1.0323 0.4346 0.117 Uiso 1 1 calc R
H48B H 0.3854 1.0753 0.3732 0.117 Uiso 1 1 calc R
C47 C 0.3138(5) 1.0079(7) 0.2202(6) 0.104(4) Uani 1 1 d .
H47A H 0.2877 0.9967 0.1651 0.156 Uiso 1 1 calc R
H47B H 0.3234 1.0884 0.2310 0.156 Uiso 1 1 calc R
H47C H 0.2788 0.9788 0.2466 0.156 Uiso 1 1 calc R
O2 O 0.5000 1.298(10) 0.2500 1.48(10) Uiso 1 2 d S

loop_
_atom_site_aniso_label
_atom_site_aniso_U_11
_atom_site_aniso_U_22
_atom_site_aniso_U_33
_atom_site_aniso_U_23
_atom_site_aniso_U_13
_atom_site_aniso_U_12
Dy1 0.00569(10) 0.00724(10) 0.00481(11) -0.00105(7) 0.00052(8) -0.00040(7)
Dy2 0.00565(10) 0.00887(11) 0.00615(11) 0.00088(7) 0.00161(8) 0.00052(7)
S3 0.0123(5) 0.0141(5) 0.0075(5) 0.0018(4) 0.0030(4) 0.0029(4)
S14 0.0094(5) 0.0149(5) 0.0070(5) -0.0005(4) 0.0008(4) -0.0045(4)
S25 0.0108(5) 0.0150(6) 0.0134(6) 0.0045(4) 0.0062(5) 0.0063(4)
O10 0.0118(16) 0.0250(19) 0.0137(17) 0.0021(14) 0.0078(14) -0.0011(14)
O21 0.0090(15) 0.0155(16) 0.0089(16) -0.0013(13) 0.0026(13) -0.0029(12)
O9 0.0095(15) 0.0191(17) 0.0076(15) 0.0011(13) -0.0003(13) 0.0010(13)
O20 0.0105(15) 0.0176(17) 0.0078(16) -0.0011(13) 0.0006(13) -0.0036(13)
O32 0.0124(15) 0.0126(16) 0.0159(17) -0.0038(13) 0.0060(14) -0.0087(13)
O35 0.0198(17) 0.0188(18) 0.0190(18) 0.0076(14) 0.0113(15) 0.0071(14)
O13 0.0243(18) 0.0175(17) 0.0120(17) 0.0013(13) 0.0042(15) 0.0136(14)
O34 0.0168(16) 0.0124(16) 0.0179(17) 0.0037(13) 0.0127(14) 0.0062(13)
O36 0.0212(17) 0.0107(16) 0.0154(17) -0.0017(13) 0.0049(14) 0.0016(14)
O24 0.0132(16) 0.0149(17) 0.0192(18) -0.0010(13) 0.0044(14) -0.0073(13)
O12 0.0212(17) 0.0142(16) 0.0067(16) 0.0001(13) 0.0013(14) 0.0054(14)
C19 0.0044(19) 0.007(2) 0.009(2) 0.0013(17) 0.0001(17) -0.0008(16)
C8 0.009(2) 0.011(2) 0.011(2) -0.0026(17) 0.0020(18) -0.0014(17)
O23 0.0159(16) 0.0212(18) 0.0078(16) -0.0016(13) 0.0000(13) -0.0061(14)
O31 0.0162(16) 0.0200(17) 0.0156(17) 0.0061(14) 0.0086(14) 0.0074(14)
O43 0.0289(19) 0.0126(17) 0.0182(18) 0.0033(14) 0.0067(16) 0.0013(15)
N38 0.019(2) 0.0102(19) 0.016(2) -0.0025(16) 0.0029(17) 0.0012(16)
C15 0.008(2) 0.016(2) 0.009(2) 0.0020(18) -0.0003(18) -0.0033(18)
C4 0.009(2) 0.013(2) 0.009(2) 0.0012(17) 0.0017(17) 0.0011(17)
C7 0.015(2) 0.011(2) 0.007(2) 0.0015(17) 0.0029(18) 0.0044(18)
C26 0.009(2) 0.012(2) 0.010(2) 0.0026(17) 0.0030(18) 0.0050(17)
C29 0.012(2) 0.013(2) 0.016(2) -0.0003(18) 0.0089(19) 0.0037(18)
O50 0.052(4) 0.040(4) 0.065(4) 0.000 0.036(4) 0.000
C5 0.011(2) 0.027(3) 0.006(2) 0.0017(19) 0.0018(18) 0.0044(19)
C11 0.010(2) 0.009(2) 0.015(2) 0.0020(18) -0.0010(19) 0.0024(17)
C6 0.016(2) 0.022(3) 0.011(2) -0.002(2) 0.0051(19) 0.007(2)
C33 0.011(2) 0.015(2) 0.013(2) -0.0011(18) 0.0034(18) 0.0034(18)
C18 0.013(2) 0.010(2) 0.013(2) -0.0006(18) 0.0034(19) -0.0051(17)
C22 0.012(2) 0.012(2) 0.014(2) -0.0037(18) 0.0065(19) 0.0002(18)
C30 0.009(2) 0.011(2) 0.011(2) -0.0019(17) 0.0027(18) 0.0007(17)
C27 0.017(2) 0.012(2) 0.018(2) 0.0068(19) 0.008(2) 0.0080(19)
C16 0.019(2) 0.025(3) 0.008(2) 0.002(2) -0.0005(19) -0.010(2)
C37 0.018(2) 0.015(2) 0.014(2) -0.0062(19) 0.009(2) -0.0001(19)
C17 0.022(2) 0.022(3) 0.010(2) 0.003(2) 0.001(2) -0.011(2)
C28 0.018(2) 0.014(2) 0.015(2) 0.0043(19) 0.008(2) 0.0002(19)
C39 0.028(3) 0.014(2) 0.020(3) -0.004(2) 0.003(2) -0.008(2)
C41 0.027(3) 0.020(3) 0.020(3) 0.005(2) 0.003(2) 0.010(2)
C40 0.028(3) 0.028(3) 0.039(3) 0.001(3) 0.014(3) -0.010(2)
C42 0.044(4) 0.038(3) 0.022(3) 0.009(3) 0.010(3) 0.028(3)
N45 0.080(4) 0.023(3) 0.059(4) 0.010(3) 0.038(4) 0.012(3)
C44 0.077(5) 0.031(4) 0.035(4) 0.006(3) 0.017(4) 0.007(3)
C46 0.055(5) 0.037(4) 0.073(6) 0.006(4) -0.007(4) 0.003(4)
C49 0.064(6) 0.056(6) 0.140(9) -0.035(6) 0.031(6) -0.003(5)
C48 0.189(11) 0.032(4) 0.108(8) -0.001(5) 0.097(8) 0.017(6)
C47 0.077(6) 0.043(5) 0.153(10) 0.011(6) -0.010(7) -0.002(5)

loop_
_atom_type_symbol
_atom_type_description
_atom_type_scat_dispersion_real
_atom_type_scat_dispersion_imag
_atom_type_scat_source
C C 0.0033 0.0016 'International Tables Vol C Tables 4.2.6.8 and 6.1.1.4'
H H 0.0000 0.0000 'International Tables Vol C Tables 4.2.6.8 and 6.1.1.4'
Dy Dy -0.1892 4.4098 'International Tables Vol C Tables 4.2.6.8 and 6.1.1.4'
N N 0.0061 0.0033 'International Tables Vol C Tables 4.2.6.8 and 6.1.1.4'
O O 0.0106 0.0060 'International Tables Vol C Tables 4.2.6.8 and 6.1.1.4'
S S 0.1246 0.1234 'International Tables Vol C Tables 4.2.6.8 and 6.1.1.4'

loop_
_exptl_crystal_face_index_h
_exptl_crystal_face_index_k
_exptl_crystal_face_index_l
_exptl_crystal_face_perp_dist
_exptl_oxdiff_crystal_face_indexfrac_h
_exptl_oxdiff_crystal_face_indexfrac_k
_exptl_oxdiff_crystal_face_indexfrac_l
_exptl_oxdiff_crystal_face_x
_exptl_oxdiff_crystal_face_y
_exptl_oxdiff_crystal_face_z
14 -13 -3 0.0718 14.0000 -13.0000 -3.0000 -0.1225 0.5487 0.8053
-14 13 12 0.0850 -14.0000 13.0000 12.0000 0.1593 -0.8309 -0.5661
2 -4 23 0.0983 2.0000 -4.0000 23.0000 0.1396 -0.5771 0.8219
-2 4 -23 0.0983 -2.0000 4.0000 -23.0000 -0.1396 0.5771 -0.8219
19 10 -4 0.0706 19.0000 10.0000 -4.0000 -0.9556 -0.2790 0.0118
-19 -10 4 0.1296 -19.0000 -10.0000 4.0000 0.9556 0.2790 -0.0118
6 15 7 0.0676 6.0000 15.0000 7.0000 -0.6063 -0.7848 -0.2406
6 9 16 0.0863 6.0000 9.0000 16.0000 -0.3981 -0.8453 0.2338
-6 8 23 0.1029 -6.0000 8.0000 23.0000 0.0719 -1.0058 0.1370
4 6 -24 0.1012 4.0000 6.0000 -24.0000 -0.4072 0.5235 -0.7658
3 10 -20 0.1037 3.0000 10.0000 -20.0000 -0.4707 0.2521 -0.8430
12 13 -14 0.0855 12.0000 13.0000 -14.0000 -0.8415 -0.0634 -0.5595
-15 8 -9 0.1169 -15.0000 8.0000 -9.0000 0.2506 0.0142 -0.9553
-23 -4 3 0.1212 -23.0000 -4.0000 3.0000 0.9177 0.0960 -0.3808
-12 -13 14 0.1150 -12.0000 -13.0000 14.0000 0.8415 0.0634 0.5595
0 -13 14 0.0960 0.0000 -13.0000 14.0000 0.4287 0.0413 0.8816
23 1 0 0.0837 23.0000 1.0000 0.0000 -0.8197 -0.0792 0.5781
13 13 1 0.0515 13.0000 13.0000 1.0000 -0.8145 -0.5356 -0.1338
-18 -4 -9 0.1223 -18.0000 -4.0000 -9.0000 0.6966 0.4631 -0.5657
-12 -1 -17 0.1055 -12.0000 -1.0000 -17.0000 0.3718 0.5921 -0.7349
0 -4 -23 0.0990 -0.0000 -4.0000 -23.0000 0.0202 0.8690 -0.4548
-11 -1 26 0.1012 -11.0000 -1.0000 26.0000 0.5133 -0.7581 0.4352
-20 9 12 0.0978 -20.0000 9.0000 12.0000 0.4799 -0.6721 -0.5704
-12 -9 20 0.1073 -12.0000 -9.0000 20.0000 0.7517 -0.2726 0.5623
-24 2 8 0.1074 -24.0000 2.0000 8.0000 0.8012 -0.2807 -0.5098
1 -16 4 0.1058 1.0000 -16.0000 4.0000 0.4391 0.4639 0.7601

loop_
_geom_angle_atom_site_label_1
_geom_angle_atom_site_label_2
_geom_angle_atom_site_label_3
_geom_angle
_geom_angle_site_symmetry_1
_geom_angle_site_symmetry_3
O21 Dy1 Dy1 124.98(7) . 3_575
O21 Dy1 O20 79.63(10) . .
O21 Dy1 O32 159.66(10) . 3_575
O21 Dy1 O32 83.69(11) . .
O21 Dy1 O13 104.65(11) . .
O21 Dy1 O36 78.38(11) . .
O21 Dy1 O12 96.47(11) . .
O21 Dy1 O31 149.05(10) . 4_575
O21 Dy1 C30 173.67(11) . 4_575
O20 Dy1 Dy1 137.60(8) . 3_575
O20 Dy1 O32 116.87(10) . 3_575
O20 Dy1 O32 137.21(11) . .
O20 Dy1 O13 73.21(11) . .
O20 Dy1 O36 75.74(11) . .
O20 Dy1 O12 149.34(10) . .
O20 Dy1 O31 80.16(11) . 4_575
O20 Dy1 C30 98.10(11) . 4_575
O32 Dy1 Dy1 34.75(6) 3_575 3_575
O32 Dy1 Dy1 41.31(8) . 3_575
O32 Dy1 O32 76.06(11) . 3_575
O32 Dy1 O36 138.31(11) . .
O32 Dy1 O12 71.33(11) . .
O32 Dy1 O31 126.65(11) . 4_575
O32 Dy1 C30 101.78(11) . 4_575
O32 Dy1 C30 25.75(10) 3_575 4_575
O13 Dy1 Dy1 67.52(8) . 3_575
O13 Dy1 O32 71.60(11) . 3_575
O13 Dy1 O32 73.42(11) . .
O13 Dy1 O36 147.60(11) . .
O13 Dy1 O12 136.22(11) . .
O13 Dy1 O31 91.58(12) . 4_575
O13 Dy1 C30 80.16(12) . 4_575
O36 Dy1 Dy1 137.34(8) . 3_575
O36 Dy1 O32 115.88(10) . 3_575
O36 Dy1 O12 73.70(10) . .
O36 Dy1 O31 74.07(11) . 4_575
O36 Dy1 C30 95.35(12) . 4_575
O12 Dy1 Dy1 68.91(7) . 3_575
O12 Dy1 O32 75.37(10) . 3_575
O12 Dy1 O31 89.17(11) . 4_575
O12 Dy1 C30 82.45(11) . 4_575
O31 Dy1 Dy1 85.44(7) 4_575 3_575
O31 Dy1 O32 50.79(9) 4_575 3_575
O31 Dy1 C30 25.06(11) 4_575 4_575
C30 Dy1 Dy1 60.48(8) 4_575 3_575
O10 Dy2 O35 73.28(11) . .
O10 Dy2 O34 145.56(11) . .
O10 Dy2 O24 139.66(11) . .
O10 Dy2 O24 114.17(10) . 3_666
O10 Dy2 O23 78.46(11) . .
O10 Dy2 O43 75.79(11) . .
O10 Dy2 C22 95.05(12) . 3_666
O9 Dy2 O10 87.52(11) . .
O9 Dy2 O35 111.97(11) . .
O9 Dy2 O34 97.91(11) . .
O9 Dy2 O24 156.74(10) . 3_666
O9 Dy2 O24 80.01(11) . .
O9 Dy2 O23 151.20(11) . .
O9 Dy2 O43 75.18(11) . .
O9 Dy2 C22 171.72(12) . 3_666
O35 Dy2 O24 69.41(10) . 3_666
O35 Dy2 O43 147.77(12) . .
O35 Dy2 C22 76.30(12) . 3_666
O34 Dy2 O35 133.24(11) . .
O34 Dy2 O24 74.56(11) . .
O34 Dy2 O24 69.32(10) . 3_666
O34 Dy2 O23 80.89(11) . .
O34 Dy2 O43 72.89(11) . .
O34 Dy2 C22 75.56(11) . 3_666
O24 Dy2 O35 76.22(11) . .
O24 Dy2 O24 77.87(10) . 3_666
O24 Dy2 O23 126.33(11) . .
O24 Dy2 O43 135.38(11) . .
O24 Dy2 C22 102.74(12) . 3_666
O24 Dy2 C22 24.88(10) 3_666 3_666
O23 Dy2 O35 88.09(11) . .
O23 Dy2 O24 48.75(10) . 3_666
O23 Dy2 O43 77.03(11) . .
O23 Dy2 C22 24.00(11) . 3_666
O43 Dy2 O24 116.80(10) . 3_666
O43 Dy2 C22 97.80(12) . 3_666
C7 S3 C4 91.3(2) . .
C18 S14 C15 91.1(2) . .
C29 S25 C26 90.9(2) . .
C8 O10 Dy2 161.8(3) 2_655 .
C19 O21 Dy1 136.4(3) 2 .
C8 O9 Dy2 138.0(3) . .
C19 O20 Dy1 170.4(3) . .
Dy1 O32 Dy1 103.94(10) . 3_575
C30 O32 Dy1 86.2(3) 2 3_575
C30 O32 Dy1 169.5(3) 2 .
C33 O35 Dy2 137.9(3) 3_666 .
C11 O13 Dy1 137.8(3) . .
C33 O34 Dy2 139.9(3) . .
C37 O36 Dy1 132.8(3) . .
Dy2 O24 Dy2 102.14(10) . 3_666
C22 O24 Dy2 176.1(3) . .
C22 O24 Dy2 81.3(3) . 3_666
C11 O12 Dy1 135.7(3) 3_575 .
O21 C19 C15 117.3(4) 2 .
O20 C19 O21 125.0(4) . 2
O20 C19 C15 117.7(4) . .
O10 C8 O9 125.4(4) 2_655 .
O10 C8 C4 118.8(4) 2_655 .
O9 C8 C4 115.8(4) . .
C22 O23 Dy2 107.6(3) 3_666 .
C30 O31 Dy1 101.9(3) . 4_576
C44 O43 Dy2 126.6(4) . .
C37 N38 C39 119.6(4) . .
C37 N38 C41 120.6(4) . .
C39 N38 C41 119.8(4) . .
C19 C15 S14 118.7(3) . .
C16 C15 S14 111.6(3) . .
C16 C15 C19 129.7(4) . .
C8 C4 S3 120.5(3) . .
C5 C4 S3 111.4(3) . .
C5 C4 C8 128.0(4) . .
C11 C7 S3 121.4(3) . .
C6 C7 S3 111.7(3) . .
C6 C7 C11 126.9(4) . .
C30 C26 S25 119.8(3) . .
C27 C26 S25 112.0(3) . .
C27 C26 C30 128.1(4) . .
C33 C29 S25 121.2(3) . .
C28 C29 S25 111.8(3) . .
C28 C29 C33 126.9(4) . .
C4 C5 C6 112.9(4) . .
O13 C11 O12 126.6(4) . 3_575
O13 C11 C7 115.8(4) . .
O12 C11 C7 117.5(4) 3_575 .
C7 C6 C5 112.7(4) . .
O35 C33 O34 127.0(4) 3_666 .
O35 C33 C29 117.5(4) 3_666 .
O34 C33 C29 115.5(4) . .
C22 C18 S14 117.7(3) 1_565 .
C17 C18 S14 112.0(3) . .
C17 C18 C22 130.3(4) . 1_565
O24 C22 Dy2 73.8(2) . 3_666
O24 C22 O23 121.7(4) . 3_666
O24 C22 C18 120.6(4) . 1_545
O23 C22 Dy2 48.4(2) 3_666 3_666
O23 C22 C18 117.7(4) 3_666 1_545
C18 C22 Dy2 164.3(3) 1_545 3_666
O32 C30 Dy1 68.1(2) 2 4_576
O32 C30 C26 119.5(4) 2 .
O31 C30 Dy1 53.0(2) . 4_576
O31 C30 O32 121.0(4) . 2
O31 C30 C26 119.5(4) . .
C26 C30 Dy1 171.6(3) . 4_576
C26 C27 C28 112.0(4) . .
C15 C16 C17 112.9(4) . .
O36 C37 N38 123.0(4) . .
C18 C17 C16 112.4(4) . .
C29 C28 C27 113.2(4) . .
N38 C39 C40 111.6(4) . .
N38 C41 C42 111.6(4) . .
C44 N45 C46 119.7(6) . .
C44 N45 C48 120.4(7) . .
C48 N45 C46 119.7(6) . .
O43 C44 N45 126.6(6) . .
C47 C46 N45 115.3(8) . .
N45 C48 C49 114.3(7) . .

loop_
_geom_bond_atom_site_label_1
_geom_bond_atom_site_label_2
_geom_bond_distance
_geom_bond_site_symmetry_2
Dy1 Dy1 3.9815(4) 3_575
Dy1 O21 2.278(3) .
Dy1 O20 2.304(3) .
Dy1 O32 2.708(3) 3_575
Dy1 O32 2.338(3) .
Dy1 O13 2.333(3) .
Dy1 O36 2.348(3) .
Dy1 O12 2.353(3) .
Dy1 O31 2.379(3) 4_575
Dy1 C30 2.913(4) 4_575
Dy2 O10 2.280(3) .
Dy2 O9 2.249(3) .
Dy2 O35 2.335(3) .
Dy2 O34 2.316(3) .
Dy2 O24 2.326(3) .
Dy2 O24 2.881(3) 3_666
Dy2 O23 2.327(3) .
Dy2 O43 2.420(3) .
Dy2 C22 2.966(4) 3_666
S3 C4 1.734(4) .
S3 C7 1.729(4) .
S14 C15 1.725(4) .
S14 C18 1.722(4) .
S25 C26 1.730(4) .
S25 C29 1.721(4) .
O10 C8 1.235(5) 2_655
O21 C19 1.266(5) 2
O9 C8 1.277(5) .
O20 C19 1.247(5) .
O32 Dy1 2.708(3) 3_575
O32 C30 1.269(5) 2
O35 C33 1.252(5) 3_666
O13 C11 1.256(5) .
O34 C33 1.254(5) .
O36 C37 1.240(5) .
O24 Dy2 2.881(3) 3_666
O24 C22 1.263(5) .
O12 C11 1.262(5) 3_575
C19 O21 1.266(5) 2
C19 C15 1.481(6) .
C8 O10 1.235(5) 2_655
C8 C4 1.478(6) .
O23 C22 1.266(5) 3_666
O31 Dy1 2.379(3) 4_576
O31 C30 1.261(5) .
O43 C44 1.240(7) .
N38 C37 1.322(6) .
N38 C39 1.451(6) .
N38 C41 1.467(6) .
C15 C16 1.365(6) .
C4 C5 1.366(6) .
C7 C11 1.486(6) .
C7 C6 1.366(6) .
C26 C30 1.475(6) .
C26 C27 1.373(6) .
C29 C33 1.485(6) .
C29 C28 1.371(6) .
C5 C6 1.417(6) .
C11 O12 1.262(5) 3_575
C33 O35 1.252(5) 3_666
C18 C22 1.471(6) 1_565
C18 C17 1.366(6) .
C22 Dy2 2.966(4) 3_666
C22 O23 1.266(5) 3_666
C22 C18 1.471(6) 1_545
C30 Dy1 2.913(4) 4_576
C30 O32 1.268(5) 2
C27 C28 1.403(6) .
C16 C17 1.409(6) .
C39 C40 1.511(7) .
C41 C42 1.515(7) .
N45 C44 1.328(8) .
N45 C46 1.507(9) .
N45 C48 1.471(9) .
C46 C47 1.463(10) .
C49 C48 1.474(12) .
O2 O2 0.0(2) 2_655

loop_
_geom_hbond_atom_site_label_D
_geom_hbond_atom_site_label_H
_geom_hbond_atom_site_label_A
_geom_hbond_distance_DH
_geom_hbond_distance_HA
_geom_hbond_distance_DA
_geom_hbond_angle_DHA
_geom_hbond_site_symmetry_A
C49 H49A O2 0.96 2.12 2.74(8) 121.7 .
C49 H49A O2 0.96 2.12 2.74(8) 121.7 2_655
